data_7000848
loop_
_publ_author_name
'Mackay, Fiona S.'
'Farrer, Nicola J.'
'Salassa, Luca'
'Tai, Hui-Chung'
'Deeth, Robert J.'
'Moggach, Stephen A.'
'Wood, Peter A.'
'Parsons, Simon'
'Sadler, Peter J.'

_publ_section_title
;
 Synthesis, characterisation and photochemistry of PtIV pyridyl azido
 acetato complexes
;
_journal_issue 13
_journal_name_full 'Dalton Transactions'
_journal_page_first 2315
_journal_page_last 2325
_journal_paper_doi 10.1039/b820550g
_journal_year 2009
_chemical_compound_source
;
?
;
_chemical_formula_moiety ' C10 H8 N8 Pt1 '
_chemical_formula_sum 'C10 H8 N8 Pt'
_chemical_formula_weight 435.32
_chemical_name_systematic
;
?
;
_space_group_IT_number 15
_symmetry_cell_setting monoclinic
_symmetry_space_group_name_Hall '-C 2yc'
_symmetry_space_group_name_H-M 'C 1 2/c 1'
_atom_sites_solution_hydrogens geom
_atom_sites_solution_primary Patterson
_atom_sites_solution_secondary difmap
_audit_creation_date 04-31-01
_audit_creation_method CRYSTALS_ver_12-03-99
_cell_angle_alpha 90
_cell_angle_beta 94.717(3)
_cell_angle_gamma 90
_cell_formula_units_Z 4
_cell_length_a 10.9346(5)
_cell_length_b 15.3328(8)
_cell_length_c 7.0453(4)
_cell_measurement_reflns_used 5771
_cell_measurement_temperature 150
_cell_measurement_theta_max 29
_cell_measurement_theta_min 2
_cell_volume 1177.20(11)
_computing_cell_refinement
;
SAINT (Siemens ,1995)
;
_computing_data_collection
;
SMART (Siemens, 1993)
;
_computing_data_reduction
;
SAINT (Siemens ,1995)
;
_computing_molecular_graphics
;
CAMERON (Watkin et al 1996)
;
_computing_publication_material
;
CRYSTALS (Watkin et al 2003)
;
_computing_structure_refinement
;
CRYSTALS (Watkin et al 2003)
;
_computing_structure_solution
;
SHELXS 86 (Sheldrick, 1986)
;
_diffrn_ambient_temperature 150
_diffrn_measured_fraction_theta_full 0.998
_diffrn_measured_fraction_theta_max 0.947
_diffrn_measurement_device_type
;
Bruker SMART
;
_diffrn_measurement_method \w
_diffrn_radiation_monochromator graphite
_diffrn_radiation_type 'Mo K\a'
_diffrn_radiation_wavelength 0.71073
_diffrn_reflns_av_R_equivalents 0.03
_diffrn_reflns_limit_h_max 14
_diffrn_reflns_limit_h_min -14
_diffrn_reflns_limit_k_max 20
_diffrn_reflns_limit_k_min -20
_diffrn_reflns_limit_l_max 9
_diffrn_reflns_limit_l_min -9
_diffrn_reflns_number 6926
_diffrn_reflns_theta_full 27.294
_diffrn_reflns_theta_max 28.731
_diffrn_reflns_theta_min 2.293
_diffrn_standards_decay_% 0.00
_diffrn_standards_interval_count 0
_diffrn_standards_interval_time 0
_diffrn_standards_number 0
_exptl_absorpt_coefficient_mu 11.919
_exptl_absorpt_correction_T_max 1.000
_exptl_absorpt_correction_T_min 0.470
_exptl_absorpt_correction_type multi-scan
_exptl_absorpt_process_details
;
SADABS (Siemens, 1996)
;
_exptl_crystal_colour ' orange '
_exptl_crystal_density_diffrn 2.456
_exptl_crystal_description ' needle '
_exptl_crystal_F_000 808
_exptl_crystal_size_max 0.82
_exptl_crystal_size_mid 0.10
_exptl_crystal_size_min 0.10
_refine_diff_density_max 1.48
_refine_diff_density_min -1.00
_refine_ls_extinction_method None
_refine_ls_goodness_of_fit_ref 0.8097
_refine_ls_hydrogen_treatment noref
_refine_ls_matrix_type full
_refine_ls_number_parameters 87
_refine_ls_number_reflns 1452
_refine_ls_number_restraints 0
_refine_ls_R_factor_all 0.0207
_refine_ls_R_factor_gt 0.0192
_refine_ls_shift/su_max 0.001738
_refine_ls_structure_factor_coef Fsqd
_refine_ls_weighting_details
;
p=P(6)*max(Fo^2^,0) + (1-P(6))Fc^2^
Method = SHELXL 97 (Sheldrick, 1997)
W = 1. / [Sigma^2^(F*)+(P(1)p)^2^+P(2)p+P(4)+P(5)Sin(theta) ]
P(i) are:
0.00 0.00 0.00 0.00 0.00 0.333
;
_refine_ls_weighting_scheme calc
_refine_ls_wR_factor_all 0.0478
_refine_ls_wR_factor_gt 0.0471
_refine_ls_wR_factor_ref 0.0478
_reflns_limit_h_max 14
_reflns_limit_h_min -14
_reflns_limit_k_max 20
_reflns_limit_k_min 0
_reflns_limit_l_max 9
_reflns_limit_l_min 0
_reflns_number_gt 1386
_reflns_number_total 1453
_reflns_threshold_expression I>2.00u(I)
_cod_data_source_file b820550g.txt
_cod_data_source_block fm171a
_cod_depositor_comments
;
The following automatic conversions were performed:
'_symmetry_cell_setting' value 'Monoclinic' changed to 'monoclinic'
according to '/home/saulius/struct/CIF-dictionaries/cif_core.dic'
dictionary named 'cif_core.dic' version 2.4.1 from 2010-06-29.

Automatic conversion script
Id: cif_fix_enum 1527 2010-12-29 10:47:43Z saulius 
;
_cod_original_sg_symbol_H-M C2/c
_cod_original_formula_sum ' C10 H8 N8 Pt1 '
_cod_database_code 7000848

loop_
_symmetry_equiv_pos_as_xyz
x,y,z
-x,-y,-z
x+1/2,y+1/2,z
-x+1/2,-y+1/2,-z
-x,y,-z+1/2
x,-y,z+1/2
-x+1/2,y+1/2,-z+1/2
x+1/2,-y+1/2,z+1/2

loop_
_atom_site_label
_atom_site_type_symbol
_atom_site_fract_x
_atom_site_fract_y
_atom_site_fract_z
_atom_site_U_iso_or_equiv
_atom_site_occupancy
_atom_site_adp_type
_atom_site_refinement_flags_posn
_atom_site_refinement_flags_adp
_atom_site_refinement_flags_occupancy
_atom_site_refinement_disorder_assembly
_atom_site_refinement_disorder_group
_atom_site_attached_hydrogens
Pt1 Pt 0.5000 0.608369(11) 0.7500 0.0164 1.0000 Uani S T . . . .
N1 N 0.3882(3) 0.50833(19) 0.6727(4) 0.0193 1.0000 Uani . . . . . .
C2 C 0.4356(3) 0.4279(2) 0.7102(5) 0.0199 1.0000 Uani . . . . . .
C3 C 0.3646(4) 0.3537(3) 0.6771(5) 0.0248 1.0000 Uani . . . . . .
C4 C 0.2435(3) 0.3628(3) 0.6026(6) 0.0268 1.0000 Uani . . . . . .
C5 C 0.1971(3) 0.4449(3) 0.5625(5) 0.0271 1.0000 Uani . . . . . .
C6 C 0.2709(3) 0.5170(2) 0.6001(5) 0.0236 1.0000 Uani . . . . . .
N7 N 0.6236(3) 0.7011(2) 0.8437(5) 0.0252 1.0000 Uani . . . . . .
N8 N 0.5886(3) 0.7646(2) 0.9201(5) 0.0260 1.0000 Uani . . . . . .
N9 N 0.5632(3) 0.8276(3) 0.9958(6) 0.0385 1.0000 Uani . . . . . .
H31 H 0.3999 0.2945 0.7065 0.0298 1.0000 Uiso . . . . . .
H41 H 0.1906 0.3101 0.5782 0.0323 1.0000 Uiso . . . . . .
H51 H 0.1107 0.4522 0.5065 0.0323 1.0000 Uiso . . . . . .
H61 H 0.2367 0.5766 0.5731 0.0281 1.0000 Uiso . . . . . .

loop_
_atom_site_aniso_label
_atom_site_aniso_U_11
_atom_site_aniso_U_22
_atom_site_aniso_U_33
_atom_site_aniso_U_23
_atom_site_aniso_U_13
_atom_site_aniso_U_12
Pt1 0.01516(10) 0.01461(10) 0.01937(11) 0.0000 0.00038(6) 0.0000
N1 0.0186(12) 0.0175(14) 0.0216(14) 0.0002(11) 0.0013(10) -0.0035(11)
C2 0.0202(16) 0.0209(17) 0.0186(15) 0.0001(13) 0.0024(12) 0.0004(13)
C3 0.0299(18) 0.0217(18) 0.0230(17) -0.0003(14) 0.0027(14) -0.0011(15)
C4 0.0249(17) 0.0253(18) 0.0305(19) -0.0017(16) 0.0030(14) -0.0074(15)
C5 0.0194(16) 0.031(2) 0.0307(19) -0.0014(16) -0.0009(13) -0.0048(15)
C6 0.0196(15) 0.0228(18) 0.0280(18) 0.0013(14) -0.0016(13) 0.0003(13)
N7 0.0196(14) 0.0199(15) 0.0357(17) -0.0006(13) 0.0007(12) -0.0018(11)
N8 0.0196(14) 0.0229(16) 0.0346(17) 0.0014(13) -0.0036(12) -0.0039(12)
N9 0.0284(16) 0.0315(19) 0.054(2) -0.0151(18) -0.0036(15) 0.0001(16)

loop_
_atom_type_symbol
_atom_type_scat_dispersion_real
_atom_type_scat_dispersion_imag
_atom_type_scat_Cromer_Mann_a1
_atom_type_scat_Cromer_Mann_b1
_atom_type_scat_Cromer_Mann_a2
_atom_type_scat_Cromer_Mann_b2
_atom_type_scat_Cromer_Mann_a3
_atom_type_scat_Cromer_Mann_b3
_atom_type_scat_Cromer_Mann_a4
_atom_type_scat_Cromer_Mann_b4
_atom_type_scat_Cromer_Mann_c
_atom_type_scat_source
'C ' 0.0033 0.0016 2.3100 20.8439 1.0200 10.2075 1.5886 0.5687 0.8650 51.6512 0.2156 International_Tables_Vol_IV_Table_2.2B
'H ' 0.0000 0.0000 0.4930 10.5109 0.3229 26.1257 0.1402 3.1424 0.0408 57.7998 0.0030 International_Tables_Vol_IV_Table_2.2B
'N ' 0.0061 0.0033 12.2126 0.0057 3.1322 9.8933 2.0125 28.9975 1.1663 0.5826 -11.5290 International_Tables_Vol_IV_Table_2.2B
'Pt ' -1.7033 8.3905 27.0059 1.5129 17.7639 8.8117 15.7131 0.4246 5.7837 38.6103 11.6883 International_Tables_Vol_IV_Table_2.2B

loop_
_geom_angle_atom_site_label_1
_geom_angle_site_symmetry_1
_geom_angle_atom_site_label_2
_geom_angle_site_symmetry_2
_geom_angle_atom_site_label_3
_geom_angle_site_symmetry_3
_geom_angle
_geom_angle_publ_flag
N8 . Pt1 . N7 . 21.65(10) yes
N8 . Pt1 . N1 . 161.08(11) yes
N7 . Pt1 . N1 . 174.36(12) yes
N8 . Pt1 . N8 5_656 63.35(13) yes
N7 . Pt1 . N8 5_656 74.90(11) yes
N1 . Pt1 . N8 5_656 110.74(11) yes
N8 . Pt1 . N1 5_656 110.74(11) yes
N7 . Pt1 . N1 5_656 94.17(13) yes
N1 . Pt1 . N1 5_656 80.40(17) yes
N8 5_656 Pt1 . N1 5_656 161.08(11) yes
N8 . Pt1 . N7 5_656 74.90(11) yes
N7 . Pt1 . N7 5_656 91.29(18) yes
N1 . Pt1 . N7 5_656 94.17(13) yes
N8 5_656 Pt1 . N7 5_656 21.65(10) yes
N1 5_656 Pt1 . N7 5_656 174.36(12) yes
C6 . N1 . C2 . 120.0(3) yes
C6 . N1 . Pt1 . 124.5(3) yes
C2 . N1 . Pt1 . 115.3(2) yes
C3 . C2 . N1 . 121.0(3) yes
C3 . C2 . C2 5_656 124.6(2) yes
N1 . C2 . C2 5_656 114.38(18) yes
H31 . C3 . C4 . 120.557 no
H31 . C3 . C2 . 120.557 no
C4 . C3 . C2 . 118.9(4) yes
H41 . C4 . C5 . 120.255 no
H41 . C4 . C3 . 120.255 no
C5 . C4 . C3 . 119.5(4) yes
H51 . C5 . C6 . 120.234 no
H51 . C5 . C4 . 120.234 no
C6 . C5 . C4 . 119.5(3) yes
H61 . C6 . N1 . 119.466 no
H61 . C6 . C5 . 119.466 no
N1 . C6 . C5 . 121.1(3) yes
N8 . N7 . Pt1 . 119.3(2) yes
N9 . N8 . Pt1 . 145.7(3) yes
N9 . N8 . N7 . 175.2(4) yes
Pt1 . N8 . N7 . 39.09(18) yes

loop_
_geom_bond_atom_site_label_1
_geom_bond_site_symmetry_1
_geom_bond_atom_site_label_2
_geom_bond_site_symmetry_2
_geom_bond_distance
_geom_bond_publ_flag
Pt1 . N8 . 2.814(3) yes
Pt1 . N7 . 2.034(3) yes
Pt1 . N1 . 2.008(3) yes
Pt1 . N8 5_656 2.814(3) yes
Pt1 . N1 5_656 2.008(3) yes
Pt1 . N7 5_656 2.034(3) yes
N1 . C6 . 1.349(4) yes
N1 . C2 . 1.354(5) yes
C2 . C3 . 1.387(5) yes
C2 . C2 5_656 1.472(7) yes
C3 . H31 . 1.000 no
C3 . C4 . 1.391(5) yes
C4 . H41 . 1.000 no
C4 . C5 . 1.378(6) yes
C5 . H51 . 1.000 no
C5 . C6 . 1.381(5) yes
C6 . H61 . 1.000 no
N7 . N8 . 1.190(4) yes
N8 . N9 . 1.150(5) yes
